data_7101069
loop_
_publ_author_name
'Jonathan Steed'
'Kirsty Anderson'
'Andres E. Goeta'
'Kirsty S. B. Hancock'

_publ_section_title
;
Unusual variations in the incidence of Z'>1 in
oxo-anion structures
;
_journal_name_full 'Chemical Communications'
_journal_paper_doi 10.1039/b602492k
_journal_year 2006
_chemical_formula_moiety 'C6 H10 N2, 2(BF4)'
_chemical_formula_sum 'C6 H10 B2 F8 N2'
_chemical_formula_weight 283.78
_space_group_IT_number 2
_symmetry_cell_setting triclinic
_symmetry_space_group_name_Hall '-P 1'
_symmetry_space_group_name_H-M 'P -1'
_cell_angle_alpha 73.712(11)
_cell_angle_beta 74.877(9)
_cell_angle_gamma 76.677(9)
_cell_formula_units_Z 2
_cell_length_a 7.2396(13)
_cell_length_b 8.8215(16)
_cell_length_c 9.4429(16)
_cell_measurement_temperature 100(2)
_cell_volume 550.70(17)
_diffrn_ambient_temperature 100(2)
_exptl_crystal_density_diffrn 1.711
_cod_depositor_comments
;
The following automatic conversions were performed:
'_symmetry_cell_setting' value 'Triclinic' changed to 'triclinic'
according to '/home/saulius/struct/CIF-dictionaries/cif_core.dic'
dictionary named 'cif_core.dic' version 2.4.1 from 2010-06-29.

Automatic conversion script
Id: cif_fix_enum 1527 2010-12-29 10:47:43Z saulius 
;
_cod_database_code 7101069

loop_
_symmetry_equiv_pos_as_xyz
'x, y, z'
'-x, -y, -z'

loop_
_atom_site_label
_atom_site_type_symbol
_atom_site_fract_x
_atom_site_fract_y
_atom_site_fract_z
_atom_site_U_iso_or_equiv
_atom_site_adp_type
_atom_site_occupancy
_atom_site_symmetry_multiplicity
_atom_site_calc_flag
_atom_site_refinement_flags
_atom_site_disorder_assembly
_atom_site_disorder_group
F1 F 0.4211(3) 1.2258(2) 0.3101(2) 0.0408(6) Uani 1 1 d . . .
F2 F 0.4407(3) 0.9694(2) 0.3049(2) 0.0503(7) Uani 1 1 d . . .
F3 F 0.1704(3) 1.09187(19) 0.43977(18) 0.0294(5) Uani 1 1 d . . .
F4 F 0.2315(3) 1.1673(2) 0.18478(19) 0.0405(6) Uani 1 1 d . . .
F5 F -0.0455(3) 0.1202(2) 0.8026(2) 0.0372(6) Uani 1 1 d . . .
F6 F -0.2742(3) 0.0805(2) 1.0235(2) 0.0357(5) Uani 1 1 d . . .
F7 F -0.2981(3) 0.3199(2) 0.8558(2) 0.0391(5) Uani 1 1 d . . .
F8 F -0.0562(3) 0.2440(2) 0.98686(19) 0.0286(5) Uani 1 1 d . . .
N1 N 0.1827(4) 0.8298(3) 0.6949(3) 0.0230(6) Uani 1 1 d . . .
H1A H 0.0787 0.8391 0.7725 0.035 Uiso 1 1 calc R . .
H1B H 0.1588 0.9053 0.6106 0.035 Uiso 1 1 calc R . .
H1C H 0.2898 0.8443 0.7194 0.035 Uiso 1 1 calc R . .
N2 N 0.3405(4) 0.2452(3) 0.8658(3) 0.0248(6) Uani 1 1 d . . .
H2A H 0.4307 0.2619 0.9086 0.037 Uiso 1 1 calc R . .
H2B H 0.3891 0.1590 0.8242 0.037 Uiso 1 1 calc R . .
H2C H 0.2314 0.2264 0.9375 0.037 Uiso 1 1 calc R . .
C1 C 0.2161(4) 0.6689(3) 0.6658(3) 0.0216(7) Uani 1 1 d . . .
C2 C 0.2616(4) 0.5368(3) 0.7785(3) 0.0226(7) Uani 1 1 d . . .
H2 H 0.2712 0.5478 0.8734 0.027 Uiso 1 1 calc R . .
C3 C 0.2923(4) 0.3881(3) 0.7473(3) 0.0219(7) Uani 1 1 d . . .
C4 C 0.2793(4) 0.3683(3) 0.6102(3) 0.0228(7) Uani 1 1 d . . .
H4 H 0.2988 0.2642 0.5929 0.027 Uiso 1 1 calc R . .
C5 C 0.2372(5) 0.5031(4) 0.4990(3) 0.0259(8) Uani 1 1 d . . .
H5 H 0.2305 0.4918 0.4034 0.031 Uiso 1 1 calc R . .
C6 C 0.2047(5) 0.6548(4) 0.5259(3) 0.0242(7) Uani 1 1 d . . .
H6 H 0.1751 0.7476 0.4497 0.029 Uiso 1 1 calc R . .
B1 B 0.3171(6) 1.1150(4) 0.3086(4) 0.0247(9) Uani 1 1 d . . .
B2 B -0.1685(6) 0.1902(4) 0.9155(4) 0.0258(9) Uani 1 1 d . . .

loop_
_atom_site_aniso_label
_atom_site_aniso_U_11
_atom_site_aniso_U_22
_atom_site_aniso_U_33
_atom_site_aniso_U_23
_atom_site_aniso_U_13
_atom_site_aniso_U_12
F1 0.0338(12) 0.0485(12) 0.0483(13) -0.0222(11) -0.0046(10) -0.0143(10)
F2 0.0525(15) 0.0253(10) 0.0495(13) -0.0050(10) 0.0117(11) 0.0095(10)
F3 0.0304(11) 0.0297(10) 0.0206(9) -0.0006(8) -0.0019(8) -0.0012(8)
F4 0.0355(13) 0.0626(14) 0.0227(10) -0.0011(10) -0.0101(9) -0.0131(10)
F5 0.0482(14) 0.0375(11) 0.0269(10) -0.0122(9) -0.0019(9) -0.0106(10)
F6 0.0410(13) 0.0287(10) 0.0328(11) -0.0010(8) 0.0000(9) -0.0136(9)
F7 0.0350(12) 0.0331(11) 0.0460(12) 0.0039(9) -0.0194(10) -0.0034(9)
F8 0.0315(11) 0.0315(10) 0.0254(10) -0.0077(8) -0.0072(8) -0.0075(8)
N1 0.0285(16) 0.0179(13) 0.0208(13) -0.0025(11) -0.0082(11) 0.0006(11)
N2 0.0326(17) 0.0176(13) 0.0218(14) -0.0023(11) -0.0049(12) -0.0033(12)
C1 0.0220(17) 0.0162(14) 0.0265(17) -0.0047(13) -0.0068(14) -0.0014(13)
C2 0.0244(18) 0.0247(16) 0.0184(15) -0.0061(13) -0.0038(13) -0.0034(14)
C3 0.0255(18) 0.0174(15) 0.0202(16) -0.0030(13) -0.0044(13) -0.0006(13)
C4 0.0221(18) 0.0175(15) 0.0268(16) -0.0042(13) -0.0034(14) -0.0029(13)
C5 0.0274(19) 0.0276(17) 0.0214(16) -0.0072(14) -0.0037(14) -0.0018(14)
C6 0.0283(19) 0.0219(16) 0.0187(16) 0.0000(13) -0.0066(14) -0.0009(14)
B1 0.031(2) 0.0214(18) 0.0192(18) -0.0045(15) -0.0024(16) -0.0033(16)
B2 0.029(2) 0.0228(18) 0.0236(18) -0.0027(16) -0.0071(17) -0.0025(17)

loop_
_geom_bond_atom_site_label_1
_geom_bond_atom_site_label_2
_geom_bond_distance
_geom_bond_site_symmetry_2
_geom_bond_publ_flag
F1 B1 1.370(4) . ?
F2 B1 1.389(4) . ?
F3 B1 1.405(4) . ?
F4 B1 1.381(4) . ?
F5 B2 1.390(4) . ?
F6 B2 1.394(4) . ?
F7 B2 1.388(4) . ?
F8 B2 1.409(4) . ?
N1 C1 1.475(3) . ?
N2 C3 1.474(4) . ?
C1 C2 1.382(4) . ?
C1 C6 1.386(4) . ?
C2 C3 1.380(4) . ?
C3 C4 1.383(4) . ?
C4 C5 1.382(4) . ?
C5 C6 1.388(4) . ?

loop_
_cod_related_entry_id
_cod_related_entry_database
_cod_related_entry_code
1 ChemSpider 21150088
